data_2001693
loop_
_publ_author_name
'Bentzen, S.'
'Nielsen, P. H.'
'Anthoni, U.'
'Christophersen, C.'
'Gajhede, M.'

_publ_section_title
;
 3-Methoxyazetidinium chloride
;
_journal_issue 5
_journal_name_full 'Acta Crystallographica Section C'
_journal_page_first 932
_journal_page_last 934
_journal_paper_doi 10.1107/S0108270192009314
_journal_volume 49
_journal_year 1993
_chemical_formula_moiety 'C4 H10 N1 O1,Cl1'
_chemical_formula_sum 'C4 H10 Cl N O'
_chemical_formula_weight 123.58
_space_group_crystal_system triclinic
_space_group_IT_number 2
_space_group_name_Hall '-P 1'
_space_group_name_H-M_alt 'P -1'
_cell_angle_alpha 100.400(10)
_cell_angle_beta 102.4170(10)
_cell_angle_gamma 94.0830(10)
_cell_formula_units_Z 2
_cell_length_a 4.9016(8)
_cell_length_b 7.9750(10)
_cell_length_c 8.413(7)
_cell_volume 313.8(3)
_diffrn_radiation_type Cu
_diffrn_radiation_wavelength 1.5418
_exptl_absorpt_coefficient_mu 4.608
_exptl_crystal_density_diffrn 1.308(2)
_exptl_crystal_F_000 132
_cod_data_source_file ab1008.cif
_cod_data_source_block ab1008_structure_1_of_1
_cod_depositor_comments
;
 Updating space group information and adding the symmetry operation list.

 Antanas Vaitkus,
 2018-06-14
;
_cod_original_cell_volume 313.8(2)
_cod_original_formula_sum 'C4 H10 Cl1 N1 O1'
_cod_database_code 2001693

loop_
_space_group_symop_id
_space_group_symop_operation_xyz
1 x,y,z
2 -x,-y,-z

loop_
_atom_site_label
_atom_site_fract_x
_atom_site_fract_y
_atom_site_fract_z
O(5) .2023(2) .69425(13) .09758(12)
N(3) -.0356(3) .71734(18) .40891(16)
C(1) -.0557(3) .69132(16) .14574(16)
C(2A) -.0678(3) .56779(18) .2637(2)
C(2B) -.0681(3) .83931(17) .29015(18)
C(6) .2280(4) .82414(19) .00253(19)
Cl(1) .44676(6) .23497(4) .35914(3)
H(11) -.175(5) .679(3) .045(3)
H(2A1) .091(5) .502(3) .287(3)
H(2A2) -.229(4) .486(3) .256(2)
H(2B1) .100(5) .934(3) .314(3)
H(2B2) -.252(5) .883(3) .291(3)
H(31) -.179(6) .710(3) .454(3)
H(32) .161(7) .734(4) .459(3)
H(61) .093(7) .810(4) -.096(4)
H(62) .252(6) .940(4) .064(3)
H(63) .388(6) .821(4) -.038(3)

loop_
_geom_angle_atom_site_label_1
_geom_angle_atom_site_label_2
_geom_angle_atom_site_label_3
_geom_angle
C(1) O(5) C(6) 110.96(12)
C(2) N(3) C(2A) 89.83(10)
O(5) C(1) C(2B) 114.44(11)
O(5) C(1) C(2A) 110.78(11)
C(2) C(1) C(2A) 88.05(10)
N(3) C(2B) C(1) 90.26(10)
N(3) C(2A) C(1) 90.74(11)
C(2B) N(3) H(31) 112.0(17)
C(2B) N(3) H(32) 103.6(18)
C(2A) N(3) H(31) 109.7(16)
C(2A) N(3) H(32) 104.2(17)
H(31) N(3) H(32) 130(2)
O(5) C(1) H(11) 99.6(16)
C(2B) C(1) H(11) 120.8(16)
C(2A) C(1) H(11) 123.9(16)
N(3) C(2B) H(2B1) 114.1(13)
C(1) C(2B) H(2B2) 117.6(14)
C(1) C(2B) H(2B1) 111.9(14)
H(2B2) C(2B) H(2B1) 115(2)
O(5) C(6) H(61) 115(2)
O(5) C(6) H(62) 115.2(16)
O(5) C(6) H(63) 111.9(19)
H(61) C(6) H(62) 111(3)
H(61) C(6) H(63) 100(3)
H(62) C(6) H(63) 102(3)
N(3) C(2A) H(2A1) 108.2(14)
N(3) C(2A) H(2A2) 111.5(11)
C(1) C(2A) H(2A1) 117.3(14)
C(1) C(2A) H(2A2) 124.5(11)
H(2) C(2A) H(2A2) 103(2)

loop_
_geom_bond_atom_site_label_1
_geom_bond_atom_site_label_2
_geom_bond_distance
O(5) C(1) 1.4084(18)
O(5) C(6) 1.4326(19)
N(3) C(2B) 1.508(2)
N(3) C(2A) 1.518(2)
C(1) C(2A) 1.526(2)
C(1) C(2B) 1.548(2)
N(3) H(31) 0.87(3)
N(3) H(32) 0.95(3)
C(1) H(11) 0.90(2)
C(2B) H(2B2) 0.99(3)
C(2B) H(2B1) 1.04(2)
C(6) H(61) 0.93(3)
C(6) H(62) 0.96(3)
C(6) H(63) 0.92(3)
C(2A) H(2A1) 0.97(2)
C(2A) H(2A2) 0.97(2)
